data_2215266
loop_
_publ_author_name
'Roh, Soo-Gyun'
'Jeong, Jong Hwa'

_publ_section_title
;
 Dichloridobis(2-methyl-1,3-benzothiazole-\k<i>N</i>)zinc(II)
;
_journal_coeditor_code SJ2323
_journal_issue 9
_journal_name_full 'Acta Crystallographica Section E'
_journal_page_first m2334
_journal_page_last m2334
_journal_paper_doi 10.1107/S1600536807039104
_journal_volume 63
_journal_year 2007
_chemical_formula_iupac '[Zn Cl2 (C8 H7 N S)2]'
_chemical_formula_moiety 'C16 H14 Cl2 N2 S2 Zn'
_chemical_formula_sum 'C16 H14 Cl2 N2 S2 Zn'
_chemical_formula_weight 434.72
_chemical_name_systematic
;
Dichloridobis(2-methyl-1,3-benzothiazole-\k<i>N</i>)zinc(II)
;
_space_group_IT_number 2
_symmetry_cell_setting triclinic
_symmetry_space_group_name_Hall '-P 1'
_symmetry_space_group_name_H-M 'P -1'
_atom_sites_solution_hydrogens geom
_atom_sites_solution_primary direct
_atom_sites_solution_secondary difmap
_audit_creation_method SHELXL97
_cell_angle_alpha 72.820(4)
_cell_angle_beta 78.778(4)
_cell_angle_gamma 69.938(5)
_cell_formula_units_Z 2
_cell_length_a 8.4063(4)
_cell_length_b 9.0758(7)
_cell_length_c 12.8451(6)
_cell_measurement_reflns_used 25
_cell_measurement_temperature 293(2)
_cell_measurement_theta_max 13.1
_cell_measurement_theta_min 9.6
_cell_volume 874.70(9)
_computing_cell_refinement 'CAD-4 Software'
_computing_data_collection 'CAD-4 Software (Enraf--Nonius, 1989)'
_computing_data_reduction 'XCAD (McArdle, 1999)'
_computing_molecular_graphics 'ORTEX (McArdle, 1995)'
_computing_publication_material SHELXL97
_computing_structure_refinement 'SHELXL97 (Sheldrick, 1997)'
_computing_structure_solution 'SHELXS97 (Sheldrick, 1997)'
_diffrn_ambient_temperature 293(2)
_diffrn_measured_fraction_theta_full 1.000
_diffrn_measured_fraction_theta_max 1.000
_diffrn_measurement_device_type 'Enraf--Nonius CAD-4 four-circle'
_diffrn_measurement_method 'scintillation counter'
_diffrn_radiation_monochromator graphite
_diffrn_radiation_source 'fine-focus sealed tube'
_diffrn_radiation_type MoK\a
_diffrn_radiation_wavelength 0.71073
_diffrn_reflns_av_R_equivalents 0.0087
_diffrn_reflns_av_sigmaI/netI 0.0238
_diffrn_reflns_limit_h_max 9
_diffrn_reflns_limit_h_min -10
_diffrn_reflns_limit_k_max 0
_diffrn_reflns_limit_k_min -10
_diffrn_reflns_limit_l_max 14
_diffrn_reflns_limit_l_min -15
_diffrn_reflns_number 3567
_diffrn_reflns_theta_full 25.47
_diffrn_reflns_theta_max 25.47
_diffrn_reflns_theta_min 1.67
_diffrn_standards_interval_time 60
_diffrn_standards_number 3
_exptl_absorpt_coefficient_mu 1.946
_exptl_absorpt_correction_T_max 0.506
_exptl_absorpt_correction_T_min 0.433
_exptl_absorpt_correction_type psi-scan
_exptl_absorpt_process_details '(ABSCALC; McArdle & Daly, 1999)'
_exptl_crystal_colour 'light brown'
_exptl_crystal_density_diffrn 1.651
_exptl_crystal_density_method 'not measured'
_exptl_crystal_description block
_exptl_crystal_F_000 440
_exptl_crystal_size_max 0.45
_exptl_crystal_size_mid 0.40
_exptl_crystal_size_min 0.35
_refine_diff_density_max 0.444
_refine_diff_density_min -0.372
_refine_ls_extinction_expression Fc^*^=kFc[1+0.001xFc^2^\l^3^/sin(2\q)]^-1/4^
_refine_ls_extinction_method none
_refine_ls_goodness_of_fit_ref 1.067
_refine_ls_hydrogen_treatment constr
_refine_ls_matrix_type full
_refine_ls_number_parameters 209
_refine_ls_number_reflns 3236
_refine_ls_number_restraints 0
_refine_ls_restrained_S_all 1.067
_refine_ls_R_factor_all 0.0324
_refine_ls_R_factor_gt 0.0257
_refine_ls_shift/su_max 0.001
_refine_ls_shift/su_mean 0.000
_refine_ls_structure_factor_coef Fsqd
_refine_ls_weighting_details 'calc w = 1/[\s^2^(Fo^2^)+(0.0463P)^2^+0.2584P] where P=(Fo^2^+2Fc^2^)/3'
_refine_ls_weighting_scheme calc
_refine_ls_wR_factor_gt 0.0742
_refine_ls_wR_factor_ref 0.0759
_reflns_number_gt 2798
_reflns_number_total 3236
_reflns_threshold_expression I>2\s(I)
_cod_data_source_file sj2323.cif
_cod_data_source_block I
_cod_database_code 2215266
_cod_database_fobs_code 2215266

loop_
_symmetry_equiv_pos_as_xyz
'x, y, z'
'-x, -y, -z'

loop_
_atom_site_type_symbol
_atom_site_label
_atom_site_fract_x
_atom_site_fract_y
_atom_site_fract_z
_atom_site_U_iso_or_equiv
_atom_site_adp_type
_atom_site_calc_flag
_atom_site_refinement_flags
_atom_site_occupancy
Zn Zn 0.27503(3) 0.27750(3) 0.228264(19) 0.03207(10) Uani d . 1
Cl Cl1 0.15138(7) 0.51803(6) 0.12194(5) 0.04421(15) Uani d . 1
Cl Cl2 0.52890(7) 0.26472(8) 0.26501(5) 0.04639(16) Uani d . 1
N N1 0.2735(2) 0.0927(2) 0.16511(14) 0.0304(4) Uani d . 1
C C1 0.4131(3) -0.0405(2) 0.14713(17) 0.0307(4) Uani d . 1
C C2 0.5815(3) -0.0633(3) 0.15698(19) 0.0380(5) Uani d . 1
H H2 0.6124 0.0123 0.1776 0.046 Uiso calc R 1
C C3 0.7029(3) -0.2024(3) 0.1351(2) 0.0430(5) Uani d . 1
H H3 0.8169 -0.2198 0.1409 0.052 Uiso calc R 1
C C4 0.6574(3) -0.3154(3) 0.1050(2) 0.0472(6) Uani d . 1
H H4 0.7415 -0.4079 0.0917 0.057 Uiso calc R 1
C C5 0.4921(3) -0.2947(3) 0.0942(2) 0.0463(6) Uani d . 1
H H5 0.4627 -0.3708 0.0732 0.056 Uiso calc R 1
C C6 0.3691(3) -0.1555(3) 0.11590(18) 0.0347(5) Uani d . 1
S S1 0.15172(7) -0.09114(7) 0.10699(5) 0.04242(15) Uani d . 1
C C7 0.1320(3) 0.0818(2) 0.14470(17) 0.0329(4) Uani d . 1
C C8 -0.0381(3) 0.2062(3) 0.1512(2) 0.0433(5) Uani d . 1
H H8A -0.0530 0.2452 0.2154 0.065 Uiso calc R 1
H H8B -0.1257 0.1586 0.1553 0.065 Uiso calc R 1
H H8C -0.0449 0.2947 0.0872 0.065 Uiso calc R 1
N N2 0.1375(2) 0.2211(2) 0.38233(15) 0.0345(4) Uani d . 1
C C9 -0.0114(3) 0.3256(3) 0.42531(18) 0.0356(5) Uani d . 1
C C10 -0.1195(3) 0.4644(3) 0.3654(2) 0.0479(6) Uani d . 1
H H10 -0.0964 0.4991 0.2900 0.058 Uiso calc R 1
C C11 -0.2629(3) 0.5499(4) 0.4209(2) 0.0544(7) Uani d . 1
H H11 -0.3380 0.6422 0.3817 0.065 Uiso calc R 1
C C12 -0.2970(3) 0.5017(4) 0.5329(2) 0.0545(7) Uani d . 1
H H12 -0.3931 0.5631 0.5680 0.065 Uiso calc R 1
C C13 -0.1922(4) 0.3656(4) 0.5930(2) 0.0558(7) Uani d . 1
H H13 -0.2153 0.3338 0.6687 0.067 Uiso calc R 1
C C14 -0.0490(3) 0.2747(3) 0.53832(19) 0.0429(5) Uani d . 1
S S2 0.10126(9) 0.09379(9) 0.58910(5) 0.05466(19) Uani d . 1
C C15 0.2041(3) 0.0948(3) 0.45884(18) 0.0375(5) Uani d . 1
C C16 0.3534(3) -0.0466(3) 0.4400(2) 0.0475(6) Uani d . 1
H H16A 0.3268 -0.0968 0.3923 0.071 Uiso calc R 1
H H16B 0.3790 -0.1237 0.5088 0.071 Uiso calc R 1
H H16C 0.4503 -0.0100 0.4069 0.071 Uiso calc R 1

loop_
_atom_site_aniso_label
_atom_site_aniso_U_11
_atom_site_aniso_U_22
_atom_site_aniso_U_33
_atom_site_aniso_U_12
_atom_site_aniso_U_13
_atom_site_aniso_U_23
Zn 0.03075(15) 0.02626(15) 0.03583(16) -0.00427(10) -0.00148(10) -0.00924(10)
Cl1 0.0497(3) 0.0269(3) 0.0462(3) -0.0041(2) -0.0038(2) -0.0043(2)
Cl2 0.0338(3) 0.0505(3) 0.0596(4) -0.0116(2) -0.0023(2) -0.0239(3)
N1 0.0285(8) 0.0249(8) 0.0336(9) -0.0036(7) -0.0020(7) -0.0075(7)
C1 0.0320(10) 0.0241(9) 0.0309(10) -0.0030(8) -0.0017(8) -0.0070(8)
C2 0.0336(11) 0.0340(11) 0.0441(12) -0.0041(9) -0.0041(9) -0.0136(10)
C3 0.0319(11) 0.0382(12) 0.0479(13) 0.0021(9) -0.0019(9) -0.0111(10)
C4 0.0469(13) 0.0314(11) 0.0504(14) 0.0051(10) -0.0005(11) -0.0144(10)
C5 0.0538(14) 0.0303(11) 0.0521(15) -0.0038(10) -0.0046(11) -0.0178(10)
C6 0.0384(11) 0.0270(10) 0.0353(11) -0.0065(8) -0.0034(9) -0.0070(8)
S1 0.0403(3) 0.0349(3) 0.0560(4) -0.0110(2) -0.0099(3) -0.0144(3)
C7 0.0344(11) 0.0281(10) 0.0328(11) -0.0079(8) -0.0024(8) -0.0052(8)
C8 0.0309(11) 0.0375(12) 0.0556(14) -0.0033(9) -0.0070(10) -0.0099(11)
N2 0.0345(9) 0.0321(9) 0.0340(9) -0.0076(7) -0.0003(7) -0.0089(7)
C9 0.0326(10) 0.0393(12) 0.0362(11) -0.0113(9) 0.0010(8) -0.0135(9)
C10 0.0422(13) 0.0480(14) 0.0418(13) -0.0029(11) 0.0028(10) -0.0114(11)
C11 0.0416(13) 0.0555(16) 0.0582(17) -0.0012(12) 0.0001(11) -0.0219(13)
C12 0.0441(14) 0.0626(17) 0.0605(17) -0.0120(12) 0.0102(12) -0.0358(14)
C13 0.0598(16) 0.0687(18) 0.0419(14) -0.0254(14) 0.0141(12) -0.0238(13)
C14 0.0459(13) 0.0498(14) 0.0356(12) -0.0174(11) 0.0012(10) -0.0144(10)
S2 0.0637(4) 0.0547(4) 0.0338(3) -0.0135(3) -0.0018(3) -0.0013(3)
C15 0.0418(12) 0.0370(11) 0.0338(11) -0.0136(9) -0.0053(9) -0.0062(9)
C16 0.0481(14) 0.0349(12) 0.0513(14) -0.0032(10) -0.0120(11) -0.0051(10)

loop_
_atom_type_symbol
_atom_type_description
_atom_type_scat_dispersion_real
_atom_type_scat_dispersion_imag
_atom_type_scat_source
C C 0.0033 0.0016 'International Tables Vol C Tables 4.2.6.8 and 6.1.1.4'
Zn Zn 0.2839 1.4301 'International Tables Vol C Tables 4.2.6.8 and 6.1.1.4'
Cl Cl 0.1484 0.1585 'International Tables Vol C Tables 4.2.6.8 and 6.1.1.4'
S S 0.1246 0.1234 'International Tables Vol C Tables 4.2.6.8 and 6.1.1.4'
N N 0.0061 0.0033 'International Tables Vol C Tables 4.2.6.8 and 6.1.1.4'
H H 0.0000 0.0000 'International Tables Vol C Tables 4.2.6.8 and 6.1.1.4'

loop_
_geom_angle_atom_site_label_1
_geom_angle_atom_site_label_2
_geom_angle_atom_site_label_3
_geom_angle
N1 Zn N2 99.81(7)
N1 Zn Cl1 110.72(5)
N2 Zn Cl1 114.11(5)
N1 Zn Cl2 115.46(5)
N2 Zn Cl2 105.13(5)
Cl1 Zn Cl2 111.12(3)
C7 N1 C1 111.33(18)
C7 N1 Zn 121.60(14)
C1 N1 Zn 126.88(14)
C2 C1 C6 120.16(19)
C2 C1 N1 126.06(19)
C6 C1 N1 113.77(18)
C1 C2 C3 118.0(2)
C1 C2 H2 121.0
C3 C2 H2 121.0
C4 C3 C2 121.1(2)
C4 C3 H3 119.4
C2 C3 H3 119.4
C5 C4 C3 121.7(2)
C5 C4 H4 119.1
C3 C4 H4 119.1
C4 C5 C6 117.6(2)
C4 C5 H5 121.2
C6 C5 H5 121.2
C5 C6 C1 121.3(2)
C5 C6 S1 129.17(19)
C1 C6 S1 109.50(15)
C7 S1 C6 90.15(10)
N1 C7 C8 125.0(2)
N1 C7 S1 115.20(15)
C8 C7 S1 119.79(16)
C7 C8 H8A 109.5
C7 C8 H8B 109.5
H8A C8 H8B 109.5
C7 C8 H8C 109.5
H8A C8 H8C 109.5
H8B C8 H8C 109.5
C15 N2 C9 111.04(19)
C15 N2 Zn 121.06(15)
C9 N2 Zn 126.32(14)
C10 C9 C14 120.0(2)
C10 C9 N2 126.0(2)
C14 C9 N2 113.9(2)
C11 C10 C9 118.2(2)
C11 C10 H10 120.9
C9 C10 H10 120.9
C12 C11 C10 121.5(3)
C12 C11 H11 119.3
C10 C11 H11 119.3
C13 C12 C11 121.1(2)
C13 C12 H12 119.5
C11 C12 H12 119.5
C12 C13 C14 118.4(2)
C12 C13 H13 120.8
C14 C13 H13 120.8
C9 C14 C13 120.7(2)
C9 C14 S2 109.57(17)
C13 C14 S2 129.7(2)
C15 S2 C14 90.28(11)
N2 C15 C16 125.0(2)
N2 C15 S2 115.14(17)
C16 C15 S2 119.83(17)
C15 C16 H16A 109.5
C15 C16 H16B 109.5
H16A C16 H16B 109.5
C15 C16 H16C 109.5
H16A C16 H16C 109.5
H16B C16 H16C 109.5

loop_
_geom_bond_atom_site_label_1
_geom_bond_atom_site_label_2
_geom_bond_distance
Zn N1 2.0725(17)
Zn N2 2.1054(18)
Zn Cl1 2.2239(6)
Zn Cl2 2.2317(6)
N1 C7 1.307(3)
N1 C1 1.406(2)
C1 C2 1.385(3)
C1 C6 1.398(3)
C2 C3 1.389(3)
C2 H2 0.9300
C3 C4 1.381(4)
C3 H3 0.9300
C4 C5 1.366(4)
C4 H4 0.9300
C5 C6 1.393(3)
C5 H5 0.9300
C6 S1 1.733(2)
S1 C7 1.722(2)
C7 C8 1.493(3)
C8 H8A 0.9600
C8 H8B 0.9600
C8 H8C 0.9600
N2 C15 1.304(3)
N2 C9 1.413(3)
C9 C10 1.385(3)
C9 C14 1.395(3)
C10 C11 1.383(3)
C10 H10 0.9300
C11 C12 1.378(4)
C11 H11 0.9300
C12 C13 1.361(4)
C12 H12 0.9300
C13 C14 1.398(4)
C13 H13 0.9300
C14 S2 1.727(3)
S2 C15 1.726(2)
C15 C16 1.497(3)
C16 H16A 0.9600
C16 H16B 0.9600
C16 H16C 0.9600

loop_
_geom_torsion_atom_site_label_1
_geom_torsion_atom_site_label_2
_geom_torsion_atom_site_label_3
_geom_torsion_atom_site_label_4
_geom_torsion
N2 Zn N1 C7 64.80(17)
Cl1 Zn N1 C7 -55.77(17)
Cl2 Zn N1 C7 176.88(14)
N2 Zn N1 C1 -109.69(17)
Cl1 Zn N1 C1 129.73(16)
Cl2 Zn N1 C1 2.38(18)
C7 N1 C1 C2 177.3(2)
Zn N1 C1 C2 -7.7(3)
C7 N1 C1 C6 -2.2(3)
Zn N1 C1 C6 172.79(14)
C6 C1 C2 C3 -0.1(3)
N1 C1 C2 C3 -179.6(2)
C1 C2 C3 C4 -0.3(4)
C2 C3 C4 C5 0.7(4)
C3 C4 C5 C6 -0.7(4)
C4 C5 C6 C1 0.3(4)
C4 C5 C6 S1 178.36(19)
C2 C1 C6 C5 0.1(3)
N1 C1 C6 C5 179.7(2)
C2 C1 C6 S1 -178.33(17)
N1 C1 C6 S1 1.2(2)
C5 C6 S1 C7 -178.3(2)
C1 C6 S1 C7 -0.02(16)
C1 N1 C7 C8 -177.4(2)
Zn N1 C7 C8 7.3(3)
C1 N1 C7 S1 2.2(2)
Zn N1 C7 S1 -173.10(9)
C6 S1 C7 N1 -1.28(17)
C6 S1 C7 C8 178.31(19)
N1 Zn N2 C15 71.18(18)
Cl1 Zn N2 C15 -170.73(15)
Cl2 Zn N2 C15 -48.73(18)
N1 Zn N2 C9 -124.47(17)
Cl1 Zn N2 C9 -6.39(19)
Cl2 Zn N2 C9 115.62(17)
C15 N2 C9 C10 -175.2(2)
Zn N2 C9 C10 19.1(3)
C15 N2 C9 C14 2.4(3)
Zn N2 C9 C14 -163.21(16)
C14 C9 C10 C11 0.6(4)
N2 C9 C10 C11 178.1(2)
C9 C10 C11 C12 1.3(4)
C10 C11 C12 C13 -1.4(5)
C11 C12 C13 C14 -0.4(4)
C10 C9 C14 C13 -2.3(4)
N2 C9 C14 C13 179.8(2)
C10 C9 C14 S2 176.8(2)
N2 C9 C14 S2 -1.0(3)
C12 C13 C14 C9 2.2(4)
C12 C13 C14 S2 -176.7(2)
C9 C14 S2 C15 -0.39(18)
C13 C14 S2 C15 178.6(3)
C9 N2 C15 C16 174.5(2)
Zn N2 C15 C16 -19.0(3)
C9 N2 C15 S2 -2.8(2)
Zn N2 C15 S2 163.76(11)
C14 S2 C15 N2 1.89(19)
C14 S2 C15 C16 -175.5(2)
